data_7106994
loop_
_publ_author_name
'Qipu Lin'
'Tao Wu'
'Shoutian Zheng'
'Xianhui Bu'
'Pingyun Feng'

_publ_section_title
;
 A Chiral Tetragonal Magnesium-Carboxylate Framework with Nanotubular
 Channels
;
_journal_name_full Chem.Commun.
_journal_page_first 11852
_journal_paper_doi 10.1039/c1cc14836b
_journal_volume 47
_journal_year 2011
_chemical_formula_moiety
;
2(C16 H6 O8 Zn), 4(C2 H8 N),
6(H1 O0.50), 1(H1 O0.50), 2(H1 O0.50), 2(H0.5 O0.25)
;
_chemical_formula_sum 'C40 H50 N4 O23 Zn2'
_chemical_formula_weight 1092.68
_chemical_name_systematic
;
?
;
_space_group_IT_number 122
_symmetry_cell_setting tetragonal
_symmetry_space_group_name_Hall 'I -4 2bw'
_symmetry_space_group_name_H-M 'I -4 2 d'
_atom_sites_solution_hydrogens geom
_atom_sites_solution_primary direct
_atom_sites_solution_secondary difmap
_audit_creation_method SHELXL-97
_cell_angle_alpha 90.00
_cell_angle_beta 90.00
_cell_angle_gamma 90.00
_cell_formula_units_Z 8
_cell_length_a 22.467(2)
_cell_length_b 22.467(2)
_cell_length_c 29.858(3)
_cell_measurement_reflns_used 1446
_cell_measurement_temperature 296(2)
_cell_measurement_theta_max 18.64
_cell_measurement_theta_min 2.24
_cell_volume 15071(2)
_computing_cell_refinement 'Bruker SAINT'
_computing_data_collection 'Bruker APEX2'
_computing_data_reduction 'Bruker SAINT'
_computing_molecular_graphics 'Bruker SHELXTL'
_computing_publication_material 'Bruker SHELXTL'
_computing_structure_refinement 'SHELXL-97 (Sheldrick, 1997)'
_computing_structure_solution 'SHELXS-97 (Sheldrick, 1990)'
_diffrn_ambient_temperature 296(2)
_diffrn_measured_fraction_theta_full 0.998
_diffrn_measured_fraction_theta_max 0.998
_diffrn_measurement_device_type 'Bruker APEX-II CCD'
_diffrn_measurement_method '\f and \w scans'
_diffrn_radiation_monochromator graphite
_diffrn_radiation_source 'fine-focus sealed tube'
_diffrn_radiation_type MoK\a
_diffrn_radiation_wavelength 0.71073
_diffrn_reflns_av_R_equivalents 0.1055
_diffrn_reflns_av_sigmaI/netI 0.1143
_diffrn_reflns_limit_h_max 16
_diffrn_reflns_limit_h_min -25
_diffrn_reflns_limit_k_max 24
_diffrn_reflns_limit_k_min -21
_diffrn_reflns_limit_l_max 11
_diffrn_reflns_limit_l_min -34
_diffrn_reflns_number 19195
_diffrn_reflns_theta_full 24.06
_diffrn_reflns_theta_max 24.06
_diffrn_reflns_theta_min 1.81
_diffrn_standards_number 0
_exptl_absorpt_coefficient_mu 0.692
_exptl_absorpt_correction_T_max 0.913
_exptl_absorpt_correction_T_min 0.895
_exptl_absorpt_correction_type none
_exptl_crystal_colour colourless
_exptl_crystal_density_diffrn 0.952
_exptl_crystal_density_meas 0.970
_exptl_crystal_density_method 'not measured'
_exptl_crystal_description block
_exptl_crystal_F_000 4448.0
_exptl_crystal_size_max 0.252
_exptl_crystal_size_mid 0.133
_exptl_crystal_size_min 0.132
_refine_diff_density_max 0.944
_refine_diff_density_min -0.623
_refine_diff_density_rms 0.194
_refine_ls_abs_structure_details 'Flack H D (1983), Acta Cryst. A39, 876-881'
_refine_ls_abs_structure_Flack 0.48(4)
_refine_ls_extinction_coef 0.0018(3)
_refine_ls_extinction_expression Fc^*^=kFc[1+0.001xFc^2^\l^3^/sin(2\q)]^-1/4^
_refine_ls_extinction_method SHELXL
_refine_ls_goodness_of_fit_ref 1.063
_refine_ls_hydrogen_treatment constr
_refine_ls_matrix_type full
_refine_ls_number_parameters 362
_refine_ls_number_reflns 5815
_refine_ls_number_restraints 147
_refine_ls_restrained_S_all 1.054
_refine_ls_R_factor_all 0.1384
_refine_ls_R_factor_gt 0.0986
_refine_ls_shift/su_max 0.000
_refine_ls_shift/su_mean 0.000
_refine_ls_structure_factor_coef Fsqd
_refine_ls_weighting_details 'calc w=1/[\s^2^(Fo^2^)+(0.1801P)^2^+7.9792P] where P=(Fo^2^+2Fc^2^)/3'
_refine_ls_weighting_scheme calc
_refine_ls_wR_factor_gt 0.2534
_refine_ls_wR_factor_ref 0.2843
_reflns_number_gt 3897
_reflns_number_total 5815
_reflns_threshold_expression >2sigma(I)
_cod_data_source_file c1cc14836b.txt
_cod_data_source_block CPF12
_cod_original_cell_volume 15071(3)
_cod_original_sg_symbol_H-M I-42d
_cod_database_code 7106994

loop_
_symmetry_equiv_pos_as_xyz
'x, y, z'
'-x, -y, z'
'y, -x, -z'
'-y, x, -z'
'-x+1/2, y, -z+3/4'
'x+1/2, -y, -z+3/4'
'-y+1/2, -x, z+3/4'
'y+1/2, x, z+3/4'
'x+1/2, y+1/2, z+1/2'
'-x+1/2, -y+1/2, z+1/2'
'y+1/2, -x+1/2, -z+1/2'
'-y+1/2, x+1/2, -z+1/2'
'-x+1, y+1/2, -z+5/4'
'x+1, -y+1/2, -z+5/4'
'-y+1, -x+1/2, z+5/4'
'y+1, x+1/2, z+5/4'

loop_
_atom_site_label
_atom_site_type_symbol
_atom_site_fract_x
_atom_site_fract_y
_atom_site_fract_z
_atom_site_U_iso_or_equiv
_atom_site_adp_type
_atom_site_occupancy
_atom_site_symmetry_multiplicity
_atom_site_calc_flag
_atom_site_refinement_flags
Zn1 Zn 0.69055(5) 0.22981(5) -0.00393(3) 0.0320(4) Uani 1 1 d .
C1 C 0.7107(5) 0.1191(5) -0.0467(3) 0.040(3) Uani 1 1 d .
C2 C 0.7323(6) 0.0841(5) -0.0872(3) 0.042(3) Uani 1 1 d .
C3 C 0.7308(5) 0.0237(4) -0.0876(3) 0.034(2) Uani 1 1 d .
H3A H 0.7167 0.0033 -0.0626 0.040 Uiso 1 1 calc R
C4 C 0.7500 -0.0082(6) -0.1250 0.037(4) Uani 1 2 d S
C5 C 0.7500 -0.0738(7) -0.1250 0.049(5) Uani 1 2 d S
C6 C 0.7615(6) -0.1072(5) -0.0857(3) 0.049(3) Uani 1 1 d .
H6A H 0.7706 -0.0871 -0.0593 0.059 Uiso 1 1 calc R
C7 C 0.7597(5) -0.1675(5) -0.0854(3) 0.040(3) Uani 1 1 d .
C8 C 0.7710(6) -0.2020(5) -0.0428(3) 0.039(3) Uani 1 1 d .
C9\ C 0.7500 0.1160(6) -0.1250 0.035(4) Uani 1 2 d S
H9\A H 0.7500 0.1574 -0.1250 0.042 Uiso 1 2 calc SR
C10 C 0.7500 -0.1990(7) -0.1250 0.042(4) Uani 1 2 d S
H10A H 0.7500 -0.2404 -0.1250 0.050 Uiso 1 2 calc SR
C11 C 0.5116(5) 0.2422(6) 0.0287(3) 0.045(3) Uani 1 1 d .
C12 C 0.4606(4) 0.2599(5) 0.0070(3) 0.037(3) Uani 1 1 d .
H12A H 0.4608 0.2645 -0.0239 0.044 Uiso 1 1 calc R
C13 C 0.4093(4) 0.2710(6) 0.0306(3) 0.041(3) Uani 1 1 d .
C14 C 0.4108(5) 0.2682(5) 0.0774(3) 0.038(3) Uani 1 1 d .
H14A H 0.3765 0.2773 0.0935 0.046 Uiso 1 1 calc R
C15 C 0.4602(4) 0.2529(5) 0.0997(3) 0.041(3) Uani 1 1 d .
C16 C 0.5106(5) 0.2399(5) 0.0757(3) 0.041(3) Uani 1 1 d .
H16A H 0.5451 0.2292 0.0909 0.050 Uiso 1 1 calc R
C17 C 0.5698(5) 0.2325(5) 0.0041(3) 0.044(3) Uani 1 1 d .
C18 C 0.3543(4) 0.2890(7) 0.0067(4) 0.056(4) Uani 1 1 d .
O1 O 0.7050(3) 0.1754(3) -0.0530(2) 0.043(2) Uani 1 1 d .
O2 O 0.7020(4) 0.0924(3) -0.0109(2) 0.054(2) Uani 1 1 d .
O3 O 0.7658(6) -0.1762(3) -0.0062(2) 0.077(3) Uani 1 1 d .
O4 O 0.7827(3) -0.2559(3) -0.0469(2) 0.0432(19) Uani 1 1 d .
O5 O 0.6148(3) 0.2179(4) 0.0271(2) 0.044(2) Uani 1 1 d .
O6 O 0.5715(4) 0.2416(5) -0.0370(2) 0.066(3) Uani 1 1 d .
O7 O 0.3089(3) 0.2971(3) 0.0304(2) 0.0430(18) Uani 1 1 d .
O8 O 0.3542(4) 0.2910(7) -0.0356(3) 0.109(5) Uani 1 1 d .
O1W O 0.6444(4) 0.3077(4) 0.1034(3) 0.063(2) Uani 1 1 d U
O2W O 0.7504(7) -0.0146(6) 0.0223(3) 0.123(5) Uani 1 1 d U
O3W O 0.5486(7) 0.3127(9) -0.1087(5) 0.062(5) Uani 0.50 1 d PU
N1 N 0.6767(5) 0.1139(5) 0.0798(3) 0.065(3) Uani 1 1 d DU
H1A H 0.6663 0.1496 0.0911 0.078 Uiso 1 1 calc R
H1B H 0.6865 0.1192 0.0508 0.078 Uiso 1 1 calc R
N2 N 0.8817(7) 0.2522(8) -0.0816(6) 0.029(5) Uani 0.420(13) 1 d PDU
H2A H 0.8846 0.2523 -0.0516 0.035 Uiso 0.420(13) 1 calc PR
H2B H 0.9101 0.2762 -0.0929 0.035 Uiso 0.420(13) 1 calc PR
N3 N 0.4820(14) 0.0965(12) -0.0367(11) 0.143(10) Uani 0.580(13) 1 d PDU
H3B H 0.4749 0.1355 -0.0411 0.172 Uiso 0.580(13) 1 calc PR
H3C H 0.4590 0.0756 -0.0558 0.172 Uiso 0.580(13) 1 calc PR
C101 C 0.7310(7) 0.0907(7) 0.1051(4) 0.076(4) Uani 1 1 d DU
H10B H 0.7634 0.1183 0.1018 0.114 Uiso 1 1 calc R
H10C H 0.7424 0.0527 0.0933 0.114 Uiso 1 1 calc R
H10D H 0.7214 0.0867 0.1363 0.114 Uiso 1 1 calc R
C102 C 0.6244(7) 0.0728(8) 0.0825(5) 0.083(4) Uani 1 1 d DU
H10E H 0.5916 0.0895 0.0661 0.124 Uiso 1 1 calc R
H10F H 0.6132 0.0676 0.1132 0.124 Uiso 1 1 calc R
H10G H 0.6349 0.0350 0.0698 0.124 Uiso 1 1 calc R
C103 C 0.8210(8) 0.2729(13) -0.0961(7) 0.036(5) Uani 0.420(13) 1 d PDU
H10H H 0.8141 0.3124 -0.0849 0.054 Uiso 0.420(13) 1 calc PR
H10I H 0.7913 0.2464 -0.0844 0.054 Uiso 0.420(13) 1 calc PR
H10J H 0.8189 0.2732 -0.1282 0.054 Uiso 0.420(13) 1 calc PR
C104 C 0.8885(12) 0.1898(10) -0.0998(8) 0.047(6) Uani 0.420(13) 1 d PDU
H10K H 0.9269 0.1744 -0.0916 0.070 Uiso 0.420(13) 1 calc PR
H10L H 0.8851 0.1905 -0.1318 0.070 Uiso 0.420(13) 1 calc PR
H10M H 0.8580 0.1648 -0.0875 0.070 Uiso 0.420(13) 1 calc PR
C105 C 0.4667(17) 0.0794(14) 0.0120(12) 0.134(11) Uani 0.580(13) 1 d PDU
H10N H 0.4254 0.0871 0.0175 0.201 Uiso 0.580(13) 1 calc PR
H10O H 0.4906 0.1025 0.0322 0.201 Uiso 0.580(13) 1 calc PR
H10P H 0.4747 0.0378 0.0165 0.201 Uiso 0.580(13) 1 calc PR
C106 C 0.5485(16) 0.0826(14) -0.0456(14) 0.139(11) Uani 0.580(13) 1 d PDU
H10Q H 0.5581 0.0923 -0.0760 0.209 Uiso 0.580(13) 1 calc PR
H10R H 0.5558 0.0411 -0.0404 0.209 Uiso 0.580(13) 1 calc PR
H10S H 0.5727 0.1059 -0.0257 0.209 Uiso 0.580(13) 1 calc PR
O4W O 0.8892(14) -0.1123(15) -0.0010(12) 0.057(8) Uani 0.25 1 d PU
O5W O 0.5000 0.0000 0.1066(11) 0.112(11) Uani 0.50 2 d SPU
O6W O 0.8684(11) 0.0046(10) 0.0389(6) 0.091(7) Uani 0.50 1 d PU

loop_
_atom_site_aniso_label
_atom_site_aniso_U_11
_atom_site_aniso_U_22
_atom_site_aniso_U_33
_atom_site_aniso_U_23
_atom_site_aniso_U_13
_atom_site_aniso_U_12
Zn1 0.0378(7) 0.0364(7) 0.0217(5) -0.0016(5) 0.0017(5) 0.0016(6)
C1 0.053(8) 0.047(7) 0.021(5) -0.008(5) -0.003(4) -0.009(6)
C2 0.070(8) 0.037(6) 0.018(4) -0.001(4) 0.009(5) 0.010(6)
C3 0.050(7) 0.024(6) 0.027(5) 0.002(4) 0.001(5) -0.001(6)
C4 0.054(11) 0.028(8) 0.030(7) 0.000 0.003(6) 0.000
C5 0.080(14) 0.031(9) 0.036(8) 0.000 0.014(8) 0.000
C6 0.079(9) 0.044(7) 0.023(5) -0.005(5) 0.011(5) -0.019(7)
C7 0.049(7) 0.038(7) 0.034(5) 0.003(4) -0.003(5) -0.009(5)
C8 0.055(7) 0.032(7) 0.029(5) -0.006(4) -0.003(5) -0.016(7)
C9\ 0.051(10) 0.023(8) 0.031(7) 0.000 -0.003(6) 0.000
C10 0.067(12) 0.022(8) 0.037(8) 0.000 0.006(7) 0.000
C11 0.029(6) 0.082(9) 0.023(5) -0.009(5) 0.004(4) -0.003(6)
C12 0.029(5) 0.058(7) 0.023(5) 0.005(5) -0.003(4) -0.001(5)
C13 0.030(6) 0.070(8) 0.025(5) -0.002(5) -0.002(4) -0.001(6)
C14 0.049(7) 0.037(6) 0.028(5) 0.005(5) 0.003(5) 0.008(6)
C15 0.025(6) 0.062(8) 0.036(6) -0.002(5) -0.002(4) 0.000(5)
C16 0.030(6) 0.061(8) 0.034(5) 0.002(5) -0.002(4) -0.009(6)
C17 0.040(6) 0.058(7) 0.033(5) -0.012(6) 0.004(5) 0.008(6)
C18 0.019(6) 0.118(12) 0.030(5) 0.008(6) -0.001(4) 0.000(6)
O1 0.066(5) 0.032(4) 0.032(4) -0.004(3) 0.004(3) 0.009(4)
O2 0.083(6) 0.050(5) 0.029(4) 0.010(3) 0.011(4) 0.001(4)
O3 0.155(9) 0.044(5) 0.031(4) 0.005(4) 0.001(5) 0.010(6)
O4 0.059(5) 0.041(5) 0.029(4) 0.006(3) 0.002(3) 0.003(4)
O5 0.035(4) 0.069(6) 0.027(3) 0.004(3) 0.001(3) 0.007(4)
O6 0.046(5) 0.129(9) 0.023(4) 0.003(4) 0.003(3) 0.007(5)
O7 0.037(4) 0.061(5) 0.031(3) 0.000(3) 0.001(3) 0.001(4)
O8 0.049(6) 0.251(16) 0.027(4) 0.035(7) 0.007(4) 0.028(8)
O1W 0.066(6) 0.066(6) 0.058(5) -0.006(5) 0.001(4) -0.014(5)
O2W 0.208(16) 0.106(9) 0.056(6) 0.005(6) -0.002(8) 0.044(10)
O3W 0.046(10) 0.085(13) 0.055(9) 0.020(9) 0.001(7) 0.000(10)
N1 0.085(7) 0.075(7) 0.034(5) 0.006(5) 0.005(5) -0.002(6)
N2 0.029(9) 0.038(10) 0.022(8) 0.013(7) -0.003(7) 0.012(8)
N3 0.17(2) 0.063(13) 0.20(2) -0.025(14) 0.00(2) -0.060(16)
C101 0.090(9) 0.078(9) 0.060(7) -0.008(7) -0.006(7) 0.008(8)
C102 0.081(9) 0.097(11) 0.070(8) 0.011(8) 0.001(7) -0.016(8)
C103 0.013(10) 0.061(13) 0.035(10) 0.008(10) 0.006(8) 0.005(9)
C104 0.042(13) 0.059(13) 0.039(11) -0.025(11) -0.022(10) 0.009(11)
C105 0.15(2) 0.066(16) 0.19(2) -0.055(16) 0.02(2) -0.067(16)
C106 0.18(2) 0.063(16) 0.17(2) -0.005(17) 0.03(2) -0.045(18)
O4W 0.045(11) 0.062(11) 0.065(11) -0.004(9) -0.010(9) -0.011(9)
O5W 0.08(2) 0.14(3) 0.12(3) 0.000 0.000 -0.05(2)
O6W 0.115(18) 0.091(15) 0.066(12) 0.034(11) -0.017(11) 0.022(13)

loop_
_atom_type_symbol
_atom_type_description
_atom_type_scat_dispersion_real
_atom_type_scat_dispersion_imag
_atom_type_scat_source
C C 0.0033 0.0016 'International Tables Vol C Tables 4.2.6.8 and 6.1.1.4'
H H 0.0000 0.0000 'International Tables Vol C Tables 4.2.6.8 and 6.1.1.4'
N N 0.0061 0.0033 'International Tables Vol C Tables 4.2.6.8 and 6.1.1.4'
O O 0.0106 0.0060 'International Tables Vol C Tables 4.2.6.8 and 6.1.1.4'
Zn Zn 0.2839 1.4301 'International Tables Vol C Tables 4.2.6.8 and 6.1.1.4'

loop_
_geom_angle_atom_site_label_1
_geom_angle_atom_site_label_2
_geom_angle_atom_site_label_3
_geom_angle
_geom_angle_site_symmetry_1
_geom_angle_site_symmetry_3
O1 Zn1 O5 114.7(3) . .
O1 Zn1 O4 113.1(3) . 3_665
O5 Zn1 O4 98.5(3) . 3_665
O1 Zn1 O7 104.1(3) . 4_655
O5 Zn1 O7 115.9(3) . 4_655
O4 Zn1 O7 110.8(3) 3_665 4_655
O2 C1 O1 125.8(9) . .
O2 C1 C2 119.0(10) . .
O1 C1 C2 115.2(8) . .
C3 C2 C9\ 120.9(9) . .
C3 C2 C1 121.0(9) . .
C9\ C2 C1 118.0(10) . .
C2 C3 C4 120.8(9) . .
C2 C3 H3A 119.6 . .
C4 C3 H3A 119.6 . .
C3 C4 C3 118.2(13) . 5_654
C3 C4 C5 120.9(7) . .
C3 C4 C5 120.9(7) 5_654 .
C6 C5 C6 116.1(14) 5_654 .
C6 C5 C4 121.9(7) 5_654 .
C6 C5 C4 121.9(7) . .
C7 C6 C5 121.9(10) . .
C7 C6 H6A 119.0 . .
C5 C6 H6A 119.0 . .
C6 C7 C10 120.5(10) . .
C6 C7 C8 120.9(9) . .
C10 C7 C8 118.5(10) . .
O3 C8 O4 124.0(10) . .
O3 C8 C7 119.0(10) . .
O4 C8 C7 117.0(8) . .
C2 C9\ C2 118.2(13) 5_654 .
C2 C9\ H9\A 120.9 5_654 .
C2 C9\ H9\A 120.9 . .
C7 C10 C7 119.0(14) . 5_654
C7 C10 H10A 120.5 . .
C7 C10 H10A 120.5 5_654 .
C12 C11 C16 117.9(9) . .
C12 C11 C17 122.2(9) . .
C16 C11 C17 119.5(9) . .
C13 C12 C11 120.7(9) . .
C13 C12 H12A 119.6 . .
C11 C12 H12A 119.6 . .
C12 C13 C14 118.9(9) . .
C12 C13 C18 120.2(8) . .
C14 C13 C18 120.9(10) . .
C15 C14 C13 121.9(10) . .
C15 C14 H14A 119.0 . .
C13 C14 H14A 119.0 . .
C14 C15 C16 118.5(9) . .
C14 C15 C15 121.2(7) . 14_454
C16 C15 C15 120.3(7) . 14_454
C15 C16 C11 121.9(10) . .
C15 C16 H16A 119.1 . .
C11 C16 H16A 119.1 . .
O6 C17 O5 123.5(9) . .
O6 C17 C11 118.7(10) . .
O5 C17 C11 117.7(8) . .
O7 C18 O8 123.9(10) . .
O7 C18 C13 116.4(9) . .
O8 C18 C13 119.4(10) . .
C1 O1 Zn1 122.0(6) . .
C8 O4 Zn1 119.5(7) . 4_645
C17 O5 Zn1 113.8(6) . .
C18 O7 Zn1 121.9(6) . 3_565
C102 N1 C101 112.9(11) . .
C102 N1 H1A 109.0 . .
C101 N1 H1A 109.0 . .
C102 N1 H1B 109.0 . .
C101 N1 H1B 109.0 . .
H1A N1 H1B 107.8 . .
C103 N2 C104 106.0(18) . .
C103 N2 H2A 110.5 . .
C104 N2 H2A 110.5 . .
C103 N2 H2B 110.5 . .
C104 N2 H2B 110.5 . .
H2A N2 H2B 108.7 . .
C105 N3 C106 109(3) . .
C105 N3 H3B 109.9 . .
C106 N3 H3B 109.9 . .
C105 N3 H3C 109.9 . .
C106 N3 H3C 109.9 . .
H3B N3 H3C 108.3 . .
N1 C101 H10B 109.5 . .
N1 C101 H10C 109.5 . .
H10B C101 H10C 109.5 . .
N1 C101 H10D 109.5 . .
H10B C101 H10D 109.5 . .
H10C C101 H10D 109.5 . .
N1 C102 H10E 109.5 . .
N1 C102 H10F 109.5 . .
H10E C102 H10F 109.5 . .
N1 C102 H10G 109.5 . .
H10E C102 H10G 109.5 . .
H10F C102 H10G 109.5 . .
N2 C103 H10H 109.5 . .
N2 C103 H10I 109.5 . .
H10H C103 H10I 109.5 . .
N2 C103 H10J 109.5 . .
H10H C103 H10J 109.5 . .
H10I C103 H10J 109.5 . .
N2 C104 H10K 109.5 . .
N2 C104 H10L 109.5 . .
H10K C104 H10L 109.5 . .
N2 C104 H10M 109.5 . .
H10K C104 H10M 109.5 . .
H10L C104 H10M 109.5 . .
N3 C105 H10N 109.5 . .
N3 C105 H10O 109.5 . .
H10N C105 H10O 109.5 . .
N3 C105 H10P 109.5 . .
H10N C105 H10P 109.5 . .
H10O C105 H10P 109.5 . .
N3 C106 H10Q 109.5 . .
N3 C106 H10R 109.5 . .
H10Q C106 H10R 109.5 . .
N3 C106 H10S 109.5 . .
H10Q C106 H10S 109.5 . .
H10R C106 H10S 109.5 . .

loop_
_geom_bond_atom_site_label_1
_geom_bond_atom_site_label_2
_geom_bond_distance
_geom_bond_site_symmetry_2
Zn1 O1 1.935(6) .
Zn1 O5 1.955(7) .
Zn1 O4 1.957(7) 3_665
Zn1 O7 1.964(7) 4_655
C1 O2 1.242(12) .
C1 O1 1.285(13) .
C1 C2 1.520(13) .
C2 C3 1.359(14) .
C2 C9\ 1.394(12) .
C3 C4 1.396(12) .
C3 H3A 0.9300 .
C4 C3 1.396(12) 5_654
C4 C5 1.47(2) .
C5 C6 1.417(13) 5_654
C5 C6 1.417(13) .
C6 C7 1.355(15) .
C6 H6A 0.9300 .
C7 C10 1.396(13) .
C7 C8 1.511(14) .
C8 O3 1.243(12) .
C8 O4 1.245(12) .
C9\ C2 1.394(12) 5_654
C9\ H9\A 0.9300 .
C10 C7 1.396(13) 5_654
C10 H10A 0.9300 .
C11 C12 1.376(14) .
C11 C16 1.403(13) .
C11 C17 1.515(14) .
C12 C13 1.373(14) .
C12 H12A 0.9300 .
C13 C14 1.400(13) .
C13 C18 1.482(14) .
C14 C15 1.341(14) .
C14 H14A 0.9300 .
C15 C16 1.374(14) .
C15 C15 1.51(2) 14_454
C16 H16A 0.9300 .
C17 O6 1.246(12) .
C17 O5 1.265(12) .
C18 O7 1.255(12) .
C18 O8 1.264(13) .
O4 Zn1 1.957(7) 4_645
O7 Zn1 1.964(7) 3_565
N1 C102 1.496(13) .
N1 C101 1.529(13) .
N1 H1A 0.9000 .
N1 H1B 0.9000 .
N2 C103 1.504(16) .
N2 C104 1.512(17) .
N2 H2A 0.9000 .
N2 H2B 0.9000 .
N3 C105 1.542(19) .
N3 C106 1.549(19) .
N3 H3B 0.9000 .
N3 H3C 0.9000 .
C101 H10B 0.9600 .
C101 H10C 0.9600 .
C101 H10D 0.9600 .
C102 H10E 0.9600 .
C102 H10F 0.9600 .
C102 H10G 0.9600 .
C103 H10H 0.9600 .
C103 H10I 0.9600 .
C103 H10J 0.9600 .
C104 H10K 0.9600 .
C104 H10L 0.9600 .
C104 H10M 0.9600 .
C105 H10N 0.9600 .
C105 H10O 0.9600 .
C105 H10P 0.9600 .
C106 H10Q 0.9600 .
C106 H10R 0.9600 .
C106 H10S 0.9600 .
